data_7719690
loop_
_publ_author_name
'Sinha, Ankita'
'Banerjee, Suparna'
'Sen, Suphal'
'Ghosh, Aniruddha'
'Dey, Arindam'
'Naskar, Tilak'
'Singh, Tejender'
'Gangopadhyay, Jaydip'

_publ_section_title
;
 Dual deoxygenation in an &#x3b1;-ketoimine chelated rhenium(III) complex:
 structural and mechanistic interpretations.
;
_journal_issue 46
_journal_name_full 'Dalton transactions (Cambridge, England : 2003)'
_journal_page_first 17137
_journal_page_last 17150
_journal_paper_doi 10.1039/d5dt01782c
_journal_volume 54
_journal_year 2025
_chemical_formula_moiety 'C38 H29 Cl3 N2 O2 P Re, [+ solvents]1[CH2Cl2]'
_chemical_formula_sum 'C39 H31 Cl5 N2 O2 P Re'
_chemical_formula_weight 954.08
_space_group_crystal_system triclinic
_space_group_IT_number 2
_space_group_name_Hall '-P 1'
_space_group_name_H-M_alt 'P -1'
_atom_sites_solution_hydrogens geom
_audit_creation_date 2025-10-10
_audit_creation_method
;
Olex2 1.5
(compiled 2025.02.27 svn.r83f5de26 for OlexSys, GUI svn.r7172)
;
_audit_update_record
;
2025-10-10 deposited with the CCDC.	2025-10-16 downloaded from the CCDC.
;
_cell_angle_alpha 75.994(2)
_cell_angle_beta 76.868(2)
_cell_angle_gamma 80.556(2)
_cell_formula_units_Z 2
_cell_length_a 11.0316(9)
_cell_length_b 13.7471(12)
_cell_length_c 15.4809(13)
_cell_measurement_reflns_used 9124
_cell_measurement_temperature 297.00
_cell_measurement_theta_max 26.34
_cell_measurement_theta_min 2.30
_cell_volume 2203.5(3)
_computing_cell_refinement 'SAINT V8.38A (Bruker, 2018)'
_computing_data_collection 'Bruker APEX3'
_computing_data_reduction 'SAINT V8.38A (Bruker, 2018)'
_computing_molecular_graphics 'Olex2 1.5 (Dolomanov et al., 2009)'
_computing_publication_material 'Olex2 1.5 (Dolomanov et al., 2009)'
_computing_structure_refinement 'SHELXL 2019/3 (Sheldrick, 2015)'
_computing_structure_solution 'SHELXT 2018/2 (Sheldrick, 2018)'
_diffrn_ambient_temperature 297.00
_diffrn_measured_fraction_theta_full 0.998
_diffrn_measured_fraction_theta_max 0.998
_diffrn_measurement_device_type 'Bruker APEX-II CCD'
_diffrn_measurement_method '\f and \w scans'
_diffrn_radiation_type MoK\a
_diffrn_radiation_wavelength 0.71073
_diffrn_reflns_av_R_equivalents 0.0364
_diffrn_reflns_av_unetI/netI 0.0237
_diffrn_reflns_Laue_measured_fraction_full 0.998
_diffrn_reflns_Laue_measured_fraction_max 0.998
_diffrn_reflns_limit_h_max 13
_diffrn_reflns_limit_h_min -13
_diffrn_reflns_limit_k_max 16
_diffrn_reflns_limit_k_min -16
_diffrn_reflns_limit_l_max 18
_diffrn_reflns_limit_l_min -18
_diffrn_reflns_number 49025
_diffrn_reflns_point_group_measured_fraction_full 0.998
_diffrn_reflns_point_group_measured_fraction_max 0.998
_diffrn_reflns_theta_full 25.242
_diffrn_reflns_theta_max 25.248
_diffrn_reflns_theta_min 1.908
_exptl_absorpt_coefficient_mu 3.129
_exptl_absorpt_correction_type none
_exptl_crystal_colour brownish
_exptl_crystal_density_diffrn 1.438
_exptl_crystal_description plate
_exptl_crystal_F_000 940
_exptl_crystal_size_max 0.2
_exptl_crystal_size_mid 0.1
_exptl_crystal_size_min 0.1
_refine_diff_density_max 1.136
_refine_diff_density_min -1.497
_refine_diff_density_rms 0.104
_refine_ls_extinction_method none
_refine_ls_goodness_of_fit_ref 1.160
_refine_ls_hydrogen_treatment constr
_refine_ls_matrix_type full
_refine_ls_number_parameters 486
_refine_ls_number_reflns 7989
_refine_ls_number_restraints 366
_refine_ls_restrained_S_all 1.143
_refine_ls_R_factor_all 0.0446
_refine_ls_R_factor_gt 0.0371
_refine_ls_shift/su_max 0.001
_refine_ls_shift/su_mean 0.000
_refine_ls_structure_factor_coef Fsqd
_refine_ls_weighting_details 'w=1/[\s^2^(Fo^2^)+9.5778P] where P=(Fo^2^+2Fc^2^)/3'
_refine_ls_weighting_scheme calc
_refine_ls_wR_factor_gt 0.0765
_refine_ls_wR_factor_ref 0.0831
_reflns_Friedel_coverage 0.000
_reflns_number_gt 7152
_reflns_number_total 7989
_reflns_threshold_expression 'I > 2\s(I)'
_cod_data_source_file d5dt01782c2.cif
_cod_data_source_block ccdc_2394052
_cod_depositor_comments 'Adding full bibliography for 7719689--7719690.cif.'
_cod_database_code 7719690
_shelx_shelxl_version_number 2019/3
_shelx_space_group_comment
;
The symmetry employed for this shelxl refinement is uniquely defined
by the following loop, which should always be used as a source of
symmetry information in preference to the above space-group names.
They are only intended as comments.
;
_shelx_estimated_absorpt_t_max 0.745
_shelx_estimated_absorpt_t_min 0.573
_olex2_refinement_description
;
1. Uiso/Uaniso restraints and constraints
C2 \\sim C7 \\sim C6 \\sim C5 \\sim C4 \\sim C3 \\sim C2A \\sim C3A \\sim C4A
\\sim C5A \\sim C6A \\sim C7A: within 2A with sigma of 0.01 and sigma for
terminal atoms of 0.02 within 2A
C9 \\sim C14 \\sim C10 \\sim C13 \\sim C11 \\sim C12 \\sim C9A \\sim C10A \\sim
C11A \\sim C12A \\sim C13A \\sim C14A: within 2A with sigma of 0.01 and sigma
for terminal atoms of 0.02 within 2A
2. Others
 Sof(C9A)=Sof(C10A)=Sof(H10A)=Sof(C11A)=Sof(H11A)=Sof(C12A)=Sof(H12A)=
 Sof(C13A)=Sof(H13A)=Sof(C14A)=Sof(H14A)=1-FVAR(1)
 Sof(C9)=Sof(C14)=Sof(H14)=Sof(C13)=Sof(H13)=Sof(C12)=Sof(H12)=Sof(C11)=
 Sof(H11)=Sof(C10)=Sof(H10)=FVAR(1)
 Sof(C2A)=Sof(C3A)=Sof(H3A)=Sof(C4A)=Sof(H4A)=Sof(C5A)=Sof(H5A)=Sof(C6A)=
 Sof(H6A)=Sof(C7A)=Sof(H7A)=1-FVAR(2)
 Sof(C2)=Sof(C7)=Sof(H7)=Sof(C6)=Sof(H6)=Sof(C5)=Sof(H5)=Sof(C4)=Sof(H4)=
 Sof(C3)=Sof(H3)=FVAR(2)
3.a Aromatic/amide H refined with riding coordinates:
 C38(H38), C26(H26), C20(H20), C37(H37), C34(H34), C16(H16), C19(H19),
 C35(H35), C18(H18), C28(H28), C22(H22), C25(H25), C24(H24), C32(H32), C29(H29),
  C17(H17), C30(H30), C23(H23), C31(H31), C14(H14), C13(H13), C12(H12),
 C11(H11), C10(H10), C10A(H10A), C11A(H11A), C12A(H12A), C13A(H13A), C14A(H14A),
  C7(H7), C6(H6), C5(H5), C4(H4), C3(H3), C3A(H3A), C4A(H4A), C5A(H5A),
 C6A(H6A), C7A(H7A)
3.b Fitted hexagon refined as free rotating group:
 C9(C14,C13,C12,C11,C10), C9A(C10A,C11A,C12A,C13A,C14A), C2(C7,C6,C5,C4,C3),
 C2A(C3A,C4A,C5A,C6A,C7A)
;
_smtbx_masks_void_probe_radius 1.2
_smtbx_masks_void_truncation_radius 1.2
_olex2_submission_special_instructions 'No special instructions were received'

loop_
_space_group_symop_operation_xyz
'x, y, z'
'-x, -y, -z'

loop_
_atom_site_label
_atom_site_type_symbol
_atom_site_fract_x
_atom_site_fract_y
_atom_site_fract_z
_atom_site_U_iso_or_equiv
_atom_site_adp_type
_atom_site_occupancy
_atom_site_site_symmetry_order
_atom_site_calc_flag
_atom_site_refinement_flags_posn
_atom_site_refinement_flags_adp
_atom_site_refinement_flags_occupancy
_atom_site_disorder_assembly
_atom_site_disorder_group
Re1 Re 0.86903(2) 0.31333(2) 0.21604(2) 0.03659(7) Uani 1 1 d . . . . .
P1 P 0.76544(11) 0.25369(10) 0.11781(9) 0.0344(3) Uani 1 1 d . . . . .
Cl1 Cl 1.05671(11) 0.29522(10) 0.10681(9) 0.0445(3) Uani 1 1 d . . . . .
Cl2 Cl 0.99656(13) 0.34641(11) 0.30927(9) 0.0513(3) Uani 1 1 d . . . . .
Cl3 Cl 0.47750(17) 0.81403(12) 0.09722(16) 0.0833(6) Uani 1 1 d . . . . .
O1 O 0.9026(3) 0.1651(3) 0.2771(2) 0.0407(8) Uani 1 1 d . . . . .
N2 N 0.7972(4) 0.4329(3) 0.1811(3) 0.0365(9) Uani 1 1 d . . . . .
N1 N 0.7331(4) 0.2919(3) 0.3311(3) 0.0468(11) Uani 1 1 d . . . . .
O2 O 0.6488(4) 0.3595(3) 0.3527(3) 0.0635(12) Uani 1 1 d . . . . .
C15 C 0.5975(5) 0.2873(4) 0.1409(4) 0.0418(12) Uani 1 1 d . . . . .
C21 C 0.8150(4) 0.3044(4) -0.0034(3) 0.0379(11) Uani 1 1 d . . . . .
C1 C 0.8357(5) 0.1319(4) 0.3569(3) 0.0410(12) Uani 1 1 d . . . . .
C8 C 0.7386(5) 0.1983(4) 0.3912(4) 0.0464(13) Uani 1 1 d . . . . .
C38 C 0.7721(5) 0.6069(4) 0.1110(4) 0.0445(13) Uani 1 1 d . . . . .
H38 H 0.858470 0.603121 0.090448 0.053 Uiso 1 1 calc R U . . .
C26 C 0.8549(5) 0.3999(4) -0.0345(4) 0.0461(13) Uani 1 1 d . . . . .
H26 H 0.858613 0.437729 0.006992 0.055 Uiso 1 1 calc R U . . .
C27 C 0.7909(5) 0.1175(4) 0.1270(4) 0.0435(12) Uani 1 1 d . . . . .
C20 C 0.5311(5) 0.2546(5) 0.2282(4) 0.0539(15) Uani 1 1 d . . . . .
H20 H 0.572778 0.213937 0.272394 0.065 Uiso 1 1 calc R U . . .
C37 C 0.6986(5) 0.6972(4) 0.0901(4) 0.0510(14) Uani 1 1 d . . . . .
H37 H 0.734081 0.754658 0.055518 0.061 Uiso 1 1 calc R U . . .
C34 C 0.5894(5) 0.5263(4) 0.1929(4) 0.0490(14) Uani 1 1 d . . . . .
H34 H 0.553321 0.468966 0.227053 0.059 Uiso 1 1 calc R U . . .
C16 C 0.5335(5) 0.3480(5) 0.0759(4) 0.0545(15) Uani 1 1 d . . . . .
H16 H 0.576811 0.370390 0.017133 0.065 Uiso 1 1 calc R U . . .
C19 C 0.4028(5) 0.2823(6) 0.2501(5) 0.0668(19) Uani 1 1 d . . . . .
H19 H 0.358544 0.259918 0.308471 0.080 Uiso 1 1 calc R U . . .
C35 C 0.5162(5) 0.6166(5) 0.1717(5) 0.0576(16) Uani 1 1 d . . . . .
H35 H 0.429731 0.620644 0.191313 0.069 Uiso 1 1 calc R U . . .
C36 C 0.5705(5) 0.7003(4) 0.1220(4) 0.0506(14) Uani 1 1 d . . . . .
C18 C 0.3415(6) 0.3433(6) 0.1846(5) 0.074(2) Uani 1 1 d . . . . .
H18 H 0.255800 0.362725 0.199240 0.089 Uiso 1 1 calc R U . . .
C28 C 0.9134(6) 0.0712(4) 0.1118(4) 0.0525(14) Uani 1 1 d . . . . .
H28 H 0.979761 0.109618 0.099292 0.063 Uiso 1 1 calc R U . . .
C22 C 0.8094(6) 0.2500(5) -0.0656(4) 0.0534(14) Uani 1 1 d . . . . .
H22 H 0.782408 0.186202 -0.045773 0.064 Uiso 1 1 calc R U . . .
C25 C 0.8888(5) 0.4387(5) -0.1259(4) 0.0575(16) Uani 1 1 d . . . . .
H25 H 0.916164 0.502257 -0.146128 0.069 Uiso 1 1 calc R U . . .
C24 C 0.8823(6) 0.3844(6) -0.1866(4) 0.0684(19) Uani 1 1 d . . . . .
H24 H 0.904168 0.411629 -0.248436 0.082 Uiso 1 1 calc R U . . .
C32 C 0.6939(7) 0.0587(5) 0.1462(5) 0.0667(18) Uani 1 1 d . . . . .
H32 H 0.611140 0.087955 0.156697 0.080 Uiso 1 1 calc R U . . .
C29 C 0.9375(8) -0.0307(5) 0.1149(5) 0.0715(19) Uani 1 1 d . . . . .
H29 H 1.019790 -0.060596 0.103598 0.086 Uiso 1 1 calc R U . . .
C17 C 0.4060(6) 0.3753(6) 0.0980(5) 0.072(2) Uani 1 1 d . . . . .
H17 H 0.363683 0.415582 0.054021 0.086 Uiso 1 1 calc R U . . .
C30 C 0.8415(9) -0.0879(5) 0.1345(5) 0.083(2) Uani 1 1 d . . . . .
H30 H 0.858311 -0.157057 0.137532 0.099 Uiso 1 1 calc R U . . .
C23 C 0.8438(7) 0.2894(6) -0.1581(4) 0.0710(19) Uani 1 1 d . . . . .
H23 H 0.840842 0.252063 -0.200143 0.085 Uiso 1 1 calc R U . . .
C31 C 0.7208(9) -0.0444(6) 0.1495(6) 0.088(2) Uani 1 1 d . . . . .
H31 H 0.655606 -0.084054 0.162257 0.105 Uiso 1 1 calc R U . . .
C9 C 0.6487(17) 0.188(2) 0.4784(11) 0.076(3) Uani 0.434(16) 1 d G U P A 1
C14 C 0.5382(19) 0.1442(17) 0.4954(11) 0.088(3) Uani 0.434(16) 1 d G U P A 1
H14 H 0.521093 0.114170 0.452366 0.105 Uiso 0.434(16) 1 calc R U P A 1
C13 C 0.4532(14) 0.1456(16) 0.5766(12) 0.097(3) Uani 0.434(16) 1 d G U P A 1
H13 H 0.379260 0.116424 0.588030 0.116 Uiso 0.434(16) 1 calc R U P A 1
C12 C 0.4788(15) 0.1904(16) 0.6409(9) 0.102(4) Uani 0.434(16) 1 d G U P A 1
H12 H 0.421937 0.191345 0.695298 0.123 Uiso 0.434(16) 1 calc R U P A 1
C11 C 0.5893(18) 0.2340(14) 0.6239(10) 0.101(4) Uani 0.434(16) 1 d G U P A 1
H11 H 0.606447 0.264014 0.666903 0.121 Uiso 0.434(16) 1 calc R U P A 1
C10 C 0.6743(16) 0.2326(18) 0.5426(13) 0.090(3) Uani 0.434(16) 1 d G U P A 1
H10 H 0.748282 0.261760 0.531240 0.108 Uiso 0.434(16) 1 calc R U P A 1
C9A C 0.6372(12) 0.1803(15) 0.4713(9) 0.074(3) Uani 0.566(16) 1 d G U P A 2
C10A C 0.6314(12) 0.2224(12) 0.5454(9) 0.088(3) Uani 0.566(16) 1 d G U P A 2
H10A H 0.694091 0.259852 0.545849 0.106 Uiso 0.566(16) 1 calc R U P A 2
C11A C 0.5318(14) 0.2085(11) 0.6189(7) 0.100(3) Uani 0.566(16) 1 d G U P A 2
H11A H 0.527933 0.236624 0.668458 0.120 Uiso 0.566(16) 1 calc R U P A 2
C12A C 0.4381(11) 0.1524(12) 0.6182(8) 0.101(4) Uani 0.566(16) 1 d G U P A 2
H12A H 0.371523 0.143113 0.667334 0.121 Uiso 0.566(16) 1 calc R U P A 2
C13A C 0.4440(11) 0.1103(12) 0.5441(9) 0.097(4) Uani 0.566(16) 1 d G U P A 2
H13A H 0.381270 0.072829 0.543602 0.116 Uiso 0.566(16) 1 calc R U P A 2
C14A C 0.5435(14) 0.1242(13) 0.4706(8) 0.085(3) Uani 0.566(16) 1 d G U P A 2
H14A H 0.547428 0.096056 0.420992 0.102 Uiso 0.566(16) 1 calc R U P A 2
C2 C 0.8794(15) 0.0234(8) 0.3981(12) 0.053(3) Uani 0.424(15) 1 d G U P B 1
C7 C 0.9705(16) -0.0306(9) 0.3442(9) 0.060(3) Uani 0.424(15) 1 d G U P B 1
H7 H 0.999613 -0.001458 0.283676 0.072 Uiso 0.424(15) 1 calc R U P B 1
C6 C 1.0182(17) -0.1282(9) 0.3807(9) 0.071(3) Uani 0.424(15) 1 d G U P B 1
H6 H 1.079167 -0.164333 0.344609 0.085 Uiso 0.424(15) 1 calc R U P B 1
C5 C 0.9748(16) -0.1718(9) 0.4711(9) 0.070(3) Uani 0.424(15) 1 d G U P B 1
H5 H 1.006652 -0.237083 0.495552 0.084 Uiso 0.424(15) 1 calc R U P B 1
C4 C 0.8837(16) -0.1178(13) 0.5251(9) 0.062(3) Uani 0.424(15) 1 d G U P B 1
H4 H 0.854583 -0.146957 0.585562 0.074 Uiso 0.424(15) 1 calc R U P B 1
C3 C 0.8360(16) -0.0202(12) 0.4885(12) 0.055(3) Uani 0.424(15) 1 d G U P B 1
H3 H 0.775028 0.015919 0.524631 0.066 Uiso 0.424(15) 1 calc R U P B 1
C33 C 0.7186(5) 0.5224(4) 0.1621(3) 0.0381(11) Uani 1 1 d . . . . .
C2A C 0.8631(11) 0.0286(6) 0.4036(8) 0.051(2) Uani 0.576(15) 1 d G U P B 2
C3A C 0.8428(13) -0.0012(8) 0.4977(8) 0.055(3) Uani 0.576(15) 1 d G U P B 2
H3A H 0.809503 0.046079 0.533365 0.067 Uiso 0.576(15) 1 calc R U P B 2
C4A C 0.8724(12) -0.1015(9) 0.5385(6) 0.066(3) Uani 0.576(15) 1 d G U P B 2
H4A H 0.858827 -0.121412 0.601399 0.079 Uiso 0.576(15) 1 calc R U P B 2
C5A C 0.9222(11) -0.1721(6) 0.4851(6) 0.067(3) Uani 0.576(15) 1 d G U P B 2
H5A H 0.941989 -0.239260 0.512411 0.081 Uiso 0.576(15) 1 calc R U P B 2
C6A C 0.9425(13) -0.1424(6) 0.3911(6) 0.072(3) Uani 0.576(15) 1 d G U P B 2
H6A H 0.975828 -0.189617 0.355389 0.086 Uiso 0.576(15) 1 calc R U P B 2
C7A C 0.9129(12) -0.0420(7) 0.3503(6) 0.062(2) Uani 0.576(15) 1 d G U P B 2
H7A H 0.926504 -0.022126 0.287353 0.074 Uiso 0.576(15) 1 calc R U P B 2

loop_
_atom_site_aniso_label
_atom_site_aniso_U_11
_atom_site_aniso_U_22
_atom_site_aniso_U_33
_atom_site_aniso_U_23
_atom_site_aniso_U_13
_atom_site_aniso_U_12
Re1 0.02984(11) 0.03557(11) 0.03872(12) 0.00258(8) -0.00735(8) -0.00263(8)
P1 0.0267(6) 0.0375(7) 0.0355(7) -0.0005(5) -0.0052(5) -0.0057(5)
Cl1 0.0267(6) 0.0517(8) 0.0467(7) -0.0018(6) -0.0012(5) -0.0024(5)
Cl2 0.0530(8) 0.0600(9) 0.0436(7) 0.0026(6) -0.0199(6) -0.0195(7)
Cl3 0.0624(10) 0.0460(9) 0.1387(18) -0.0150(10) -0.0363(11) 0.0184(8)
O1 0.042(2) 0.0386(19) 0.0364(19) -0.0002(15) -0.0090(16) -0.0018(15)
N2 0.034(2) 0.038(2) 0.036(2) -0.0058(18) -0.0063(18) -0.0032(18)
N1 0.044(3) 0.047(3) 0.047(3) -0.002(2) -0.012(2) -0.006(2)
O2 0.057(3) 0.060(3) 0.056(3) 0.004(2) -0.002(2) 0.006(2)
C15 0.032(3) 0.049(3) 0.045(3) -0.009(2) -0.007(2) -0.007(2)
C21 0.029(2) 0.042(3) 0.037(3) -0.003(2) -0.005(2) 0.003(2)
C1 0.047(3) 0.042(3) 0.032(3) 0.001(2) -0.010(2) -0.012(2)
C8 0.043(3) 0.050(3) 0.039(3) 0.005(2) -0.005(2) -0.009(2)
C38 0.034(3) 0.040(3) 0.053(3) 0.001(2) -0.007(2) -0.002(2)
C26 0.040(3) 0.048(3) 0.045(3) -0.001(2) -0.010(2) 0.000(2)
C27 0.051(3) 0.038(3) 0.039(3) 0.001(2) -0.010(2) -0.009(2)
C20 0.036(3) 0.066(4) 0.059(4) -0.012(3) -0.008(3) -0.010(3)
C37 0.047(3) 0.035(3) 0.066(4) 0.000(3) -0.014(3) -0.004(2)
C34 0.034(3) 0.044(3) 0.061(4) -0.004(3) -0.004(3) -0.001(2)
C16 0.039(3) 0.068(4) 0.057(4) -0.013(3) -0.017(3) 0.000(3)
C19 0.035(3) 0.096(5) 0.068(4) -0.025(4) 0.009(3) -0.017(3)
C35 0.034(3) 0.054(4) 0.081(5) -0.014(3) -0.009(3) 0.002(3)
C36 0.047(3) 0.040(3) 0.065(4) -0.013(3) -0.021(3) 0.011(3)
C18 0.025(3) 0.106(6) 0.096(6) -0.042(5) -0.010(3) 0.005(3)
C28 0.051(3) 0.042(3) 0.066(4) -0.014(3) -0.016(3) 0.001(3)
C22 0.060(4) 0.055(4) 0.042(3) -0.006(3) -0.011(3) -0.002(3)
C25 0.047(3) 0.065(4) 0.048(4) 0.011(3) -0.009(3) -0.009(3)
C24 0.068(4) 0.090(5) 0.032(3) 0.009(3) -0.004(3) -0.007(4)
C32 0.063(4) 0.058(4) 0.079(5) -0.013(3) -0.005(4) -0.023(3)
C29 0.086(5) 0.051(4) 0.078(5) -0.021(4) -0.024(4) 0.011(4)
C17 0.040(3) 0.094(5) 0.084(5) -0.026(4) -0.026(4) 0.014(3)
C30 0.125(7) 0.041(4) 0.087(6) -0.017(4) -0.028(5) -0.007(4)
C23 0.081(5) 0.084(5) 0.047(4) -0.020(4) -0.013(3) 0.002(4)
C31 0.107(7) 0.059(5) 0.101(6) -0.010(4) -0.016(5) -0.038(5)
C9 0.065(5) 0.092(6) 0.050(5) 0.008(5) 0.008(5) -0.011(5)
C14 0.071(4) 0.105(6) 0.062(5) 0.005(4) 0.018(5) -0.015(4)
C13 0.080(5) 0.115(6) 0.067(6) 0.002(5) 0.025(5) -0.018(5)
C12 0.084(6) 0.120(7) 0.074(6) 0.001(6) 0.025(6) -0.019(6)
C11 0.084(7) 0.118(7) 0.071(5) 0.001(5) 0.021(6) -0.016(6)
C10 0.078(6) 0.107(6) 0.059(5) 0.004(5) 0.019(5) -0.012(5)
C9A 0.062(5) 0.089(6) 0.050(4) 0.012(4) 0.005(4) -0.010(4)
C10A 0.073(5) 0.106(6) 0.060(4) 0.005(4) 0.017(5) -0.014(5)
C11A 0.082(6) 0.118(6) 0.069(5) 0.006(5) 0.025(5) -0.018(5)
C12A 0.082(5) 0.121(6) 0.072(5) 0.002(5) 0.021(5) -0.018(5)
C13A 0.079(5) 0.115(7) 0.074(6) 0.001(5) 0.017(5) -0.022(5)
C14A 0.070(5) 0.104(6) 0.060(5) 0.005(5) 0.014(5) -0.023(4)
C2 0.063(5) 0.043(4) 0.048(4) 0.008(4) -0.015(4) -0.010(4)
C7 0.076(6) 0.046(4) 0.050(4) 0.004(4) -0.012(5) -0.004(5)
C6 0.085(6) 0.052(4) 0.060(5) 0.007(4) -0.011(5) 0.000(5)
C5 0.084(6) 0.051(4) 0.061(5) 0.008(4) -0.013(5) 0.000(5)
C4 0.074(5) 0.046(5) 0.053(5) 0.010(4) -0.013(4) -0.003(4)
C3 0.067(4) 0.043(5) 0.051(5) 0.007(4) -0.015(4) -0.014(4)
C33 0.038(3) 0.032(3) 0.041(3) -0.003(2) -0.010(2) 0.003(2)
C2A 0.059(4) 0.043(4) 0.047(4) 0.007(3) -0.016(4) -0.009(4)
C3A 0.066(4) 0.045(4) 0.050(4) 0.008(4) -0.016(4) -0.013(4)
C4A 0.079(5) 0.052(5) 0.056(4) 0.010(4) -0.016(4) -0.007(4)
C5A 0.079(5) 0.050(4) 0.057(4) 0.012(4) -0.011(5) 0.000(4)
C6A 0.088(6) 0.049(4) 0.062(4) 0.005(4) -0.005(5) 0.001(5)
C7A 0.077(5) 0.046(4) 0.050(4) 0.006(3) -0.009(5) -0.004(4)

loop_
_atom_type_symbol
_atom_type_description
_atom_type_scat_dispersion_real
_atom_type_scat_dispersion_imag
_atom_type_scat_source
C C 0.0033 0.0016 'International Tables Vol C Tables 4.2.6.8 and 6.1.1.4'
H H 0.0000 0.0000 'International Tables Vol C Tables 4.2.6.8 and 6.1.1.4'
Cl Cl 0.1484 0.1585 'International Tables Vol C Tables 4.2.6.8 and 6.1.1.4'
N N 0.0061 0.0033 'International Tables Vol C Tables 4.2.6.8 and 6.1.1.4'
O O 0.0106 0.0060 'International Tables Vol C Tables 4.2.6.8 and 6.1.1.4'
P P 0.1023 0.0942 'International Tables Vol C Tables 4.2.6.8 and 6.1.1.4'
Re Re -1.0185 7.2310 'International Tables Vol C Tables 4.2.6.8 and 6.1.1.4'

loop_
_geom_angle_atom_site_label_1
_geom_angle_atom_site_label_2
_geom_angle_atom_site_label_3
_geom_angle
_geom_angle_site_symmetry_1
_geom_angle_site_symmetry_3
_geom_angle_publ_flag
Cl1 Re1 P1 86.76(5) . . ?
Cl1 Re1 Cl2 86.76(5) . . ?
Cl2 Re1 P1 169.98(5) . . ?
O1 Re1 P1 86.20(10) . . ?
O1 Re1 Cl1 89.43(10) . . ?
O1 Re1 Cl2 86.10(10) . . ?
O1 Re1 N1 74.82(16) . . ?
N2 Re1 P1 88.69(14) . . ?
N2 Re1 Cl1 106.09(14) . . ?
N2 Re1 Cl2 100.46(14) . . ?
N2 Re1 O1 163.36(16) . . ?
N2 Re1 N1 90.25(18) . . ?
N1 Re1 P1 97.90(13) . . ?
N1 Re1 Cl1 163.16(13) . . ?
N1 Re1 Cl2 86.25(13) . . ?
C15 P1 Re1 112.05(18) . . ?
C15 P1 C21 104.9(2) . . ?
C15 P1 C27 106.4(3) . . ?
C21 P1 Re1 114.72(17) . . ?
C27 P1 Re1 114.31(18) . . ?
C27 P1 C21 103.6(2) . . ?
C1 O1 Re1 118.6(3) . . ?
C33 N2 Re1 169.3(4) . . ?
O2 N1 Re1 123.7(3) . . ?
O2 N1 C8 118.1(5) . . ?
C8 N1 Re1 118.1(4) . . ?
C20 C15 P1 118.5(4) . . ?
C20 C15 C16 118.9(5) . . ?
C16 C15 P1 122.5(4) . . ?
C26 C21 P1 120.8(4) . . ?
C22 C21 P1 120.3(4) . . ?
C22 C21 C26 118.9(5) . . ?
O1 C1 C8 117.1(5) . . ?
O1 C1 C2 112.9(8) . . ?
O1 C1 C2A 119.5(6) . . ?
C8 C1 C2 130.0(8) . . ?
C8 C1 C2A 123.4(6) . . ?
N1 C8 C9 117.4(12) . . ?
N1 C8 C9A 118.5(9) . . ?
C1 C8 N1 110.9(5) . . ?
C1 C8 C9 131.6(12) . . ?
C1 C8 C9A 130.1(9) . . ?
C37 C38 H38 119.8 . . ?
C33 C38 H38 119.8 . . ?
C33 C38 C37 120.4(5) . . ?
C21 C26 H26 119.8 . . ?
C25 C26 C21 120.5(6) . . ?
C25 C26 H26 119.8 . . ?
C28 C27 P1 118.5(4) . . ?
C32 C27 P1 122.9(5) . . ?
C32 C27 C28 118.6(5) . . ?
C15 C20 H20 119.8 . . ?
C15 C20 C19 120.4(6) . . ?
C19 C20 H20 119.8 . . ?
C38 C37 H37 120.8 . . ?
C38 C37 C36 118.3(5) . . ?
C36 C37 H37 120.8 . . ?
C35 C34 H34 120.6 . . ?
C35 C34 C33 118.7(5) . . ?
C33 C34 H34 120.6 . . ?
C15 C16 H16 119.8 . . ?
C17 C16 C15 120.3(6) . . ?
C17 C16 H16 119.8 . . ?
C20 C19 H19 120.2 . . ?
C18 C19 C20 119.6(6) . . ?
C18 C19 H19 120.2 . . ?
C34 C35 H35 120.0 . . ?
C36 C35 C34 120.0(5) . . ?
C36 C35 H35 120.0 . . ?
C37 C36 Cl3 118.6(5) . . ?
C35 C36 Cl3 119.6(5) . . ?
C35 C36 C37 121.8(5) . . ?
C19 C18 H18 119.8 . . ?
C17 C18 C19 120.4(6) . . ?
C17 C18 H18 119.8 . . ?
C27 C28 H28 119.7 . . ?
C29 C28 C27 120.6(6) . . ?
C29 C28 H28 119.7 . . ?
C21 C22 H22 119.7 . . ?
C21 C22 C23 120.5(6) . . ?
C23 C22 H22 119.7 . . ?
C26 C25 H25 120.0 . . ?
C24 C25 C26 120.1(6) . . ?
C24 C25 H25 120.0 . . ?
C25 C24 H24 119.6 . . ?
C25 C24 C23 120.9(6) . . ?
C23 C24 H24 119.6 . . ?
C27 C32 H32 120.2 . . ?
C27 C32 C31 119.6(7) . . ?
C31 C32 H32 120.2 . . ?
C28 C29 H29 119.9 . . ?
C30 C29 C28 120.3(7) . . ?
C30 C29 H29 119.9 . . ?
C16 C17 H17 119.9 . . ?
C18 C17 C16 120.3(6) . . ?
C18 C17 H17 119.9 . . ?
C29 C30 H30 119.9 . . ?
C29 C30 C31 120.2(7) . . ?
C31 C30 H30 119.9 . . ?
C22 C23 H23 120.4 . . ?
C24 C23 C22 119.2(7) . . ?
C24 C23 H23 120.4 . . ?
C32 C31 H31 119.7 . . ?
C30 C31 C32 120.7(7) . . ?
C30 C31 H31 119.7 . . ?
C14 C9 C8 123.8(13) . . ?
C14 C9 C10 120.0 . . ?
C10 C9 C8 115.9(13) . . ?
C9 C14 H14 120.0 . . ?
C9 C14 C13 120.0 . . ?
C13 C14 H14 120.0 . . ?
C14 C13 H13 120.0 . . ?
C12 C13 C14 120.0 . . ?
C12 C13 H13 120.0 . . ?
C13 C12 H12 120.0 . . ?
C13 C12 C11 120.0 . . ?
C11 C12 H12 120.0 . . ?
C12 C11 H11 120.0 . . ?
C12 C11 C10 120.0 . . ?
C10 C11 H11 120.0 . . ?
C9 C10 H10 120.0 . . ?
C11 C10 C9 120.0 . . ?
C11 C10 H10 120.0 . . ?
C10A C9A C8 120.7(10) . . ?
C10A C9A C14A 120.0 . . ?
C14A C9A C8 119.2(10) . . ?
C9A C10A H10A 120.0 . . ?
C11A C10A C9A 120.0 . . ?
C11A C10A H10A 120.0 . . ?
C10A C11A H11A 120.0 . . ?
C12A C11A C10A 120.0 . . ?
C12A C11A H11A 120.0 . . ?
C11A C12A H12A 120.0 . . ?
C11A C12A C13A 120.0 . . ?
C13A C12A H12A 120.0 . . ?
C12A C13A H13A 120.0 . . ?
C14A C13A C12A 120.0 . . ?
C14A C13A H13A 120.0 . . ?
C9A C14A H14A 120.0 . . ?
C13A C14A C9A 120.0 . . ?
C13A C14A H14A 120.0 . . ?
C7 C2 C1 118.1(10) . . ?
C7 C2 C3 120.0 . . ?
C3 C2 C1 121.8(10) . . ?
C2 C7 H7 120.0 . . ?
C6 C7 C2 120.0 . . ?
C6 C7 H7 120.0 . . ?
C7 C6 H6 120.0 . . ?
C5 C6 C7 120.0 . . ?
C5 C6 H6 120.0 . . ?
C6 C5 H5 120.0 . . ?
C6 C5 C4 120.0 . . ?
C4 C5 H5 120.0 . . ?
C5 C4 H4 120.0 . . ?
C5 C4 C3 120.0 . . ?
C3 C4 H4 120.0 . . ?
C2 C3 H3 120.0 . . ?
C4 C3 C2 120.0 . . ?
C4 C3 H3 120.0 . . ?
C38 C33 N2 118.0(5) . . ?
C38 C33 C34 120.7(5) . . ?
C34 C33 N2 121.2(5) . . ?
C3A C2A C1 122.8(8) . . ?
C3A C2A C7A 120.0 . . ?
C7A C2A C1 117.2(8) . . ?
C2A C3A H3A 120.0 . . ?
C4A C3A C2A 120.0 . . ?
C4A C3A H3A 120.0 . . ?
C3A C4A H4A 120.0 . . ?
C5A C4A C3A 120.0 . . ?
C5A C4A H4A 120.0 . . ?
C4A C5A H5A 120.0 . . ?
C4A C5A C6A 120.0 . . ?
C6A C5A H5A 120.0 . . ?
C5A C6A H6A 120.0 . . ?
C7A C6A C5A 120.0 . . ?
C7A C6A H6A 120.0 . . ?
C2A C7A H7A 120.0 . . ?
C6A C7A C2A 120.0 . . ?
C6A C7A H7A 120.0 . . ?

loop_
_geom_bond_atom_site_label_1
_geom_bond_atom_site_label_2
_geom_bond_distance
_geom_bond_site_symmetry_2
_geom_bond_publ_flag
Re1 P1 2.4477(13) . ?
Re1 Cl1 2.3773(12) . ?
Re1 Cl2 2.3916(13) . ?
Re1 O1 2.040(3) . ?
Re1 N2 1.720(4) . ?
Re1 N1 2.046(5) . ?
P1 C15 1.809(5) . ?
P1 C21 1.825(5) . ?
P1 C27 1.823(5) . ?
Cl3 C36 1.734(5) . ?
O1 C1 1.305(6) . ?
N2 C33 1.394(6) . ?
N1 O2 1.251(6) . ?
N1 C8 1.395(7) . ?
C15 C20 1.389(8) . ?
C15 C16 1.390(7) . ?
C21 C26 1.392(7) . ?
C21 C22 1.372(8) . ?
C1 C8 1.386(8) . ?
C1 C2 1.519(12) . ?
C1 C2A 1.446(9) . ?
C8 C9 1.473(11) . ?
C8 C9A 1.470(8) . ?
C38 H38 0.9300 . ?
C38 C37 1.378(7) . ?
C38 C33 1.376(7) . ?
C26 H26 0.9300 . ?
C26 C25 1.374(8) . ?
C27 C28 1.390(8) . ?
C27 C32 1.382(8) . ?
C20 H20 0.9300 . ?
C20 C19 1.389(8) . ?
C37 H37 0.9300 . ?
C37 C36 1.384(8) . ?
C34 H34 0.9300 . ?
C34 C35 1.377(8) . ?
C34 C33 1.392(7) . ?
C16 H16 0.9300 . ?
C16 C17 1.381(8) . ?
C19 H19 0.9300 . ?
C19 C18 1.379(10) . ?
C35 H35 0.9300 . ?
C35 C36 1.365(8) . ?
C18 H18 0.9300 . ?
C18 C17 1.372(10) . ?
C28 H28 0.9300 . ?
C28 C29 1.373(8) . ?
C22 H22 0.9300 . ?
C22 C23 1.390(8) . ?
C25 H25 0.9300 . ?
C25 C24 1.353(9) . ?
C24 H24 0.9300 . ?
C24 C23 1.379(10) . ?
C32 H32 0.9300 . ?
C32 C31 1.391(10) . ?
C29 H29 0.9300 . ?
C29 C30 1.358(11) . ?
C17 H17 0.9300 . ?
C30 H30 0.9300 . ?
C30 C31 1.360(11) . ?
C23 H23 0.9300 . ?
C31 H31 0.9300 . ?
C9 C14 1.3900 . ?
C9 C10 1.3900 . ?
C14 H14 0.9300 . ?
C14 C13 1.3900 . ?
C13 H13 0.9300 . ?
C13 C12 1.3900 . ?
C12 H12 0.9300 . ?
C12 C11 1.3900 . ?
C11 H11 0.9300 . ?
C11 C10 1.3900 . ?
C10 H10 0.9300 . ?
C9A C10A 1.3900 . ?
C9A C14A 1.3900 . ?
C10A H10A 0.9300 . ?
C10A C11A 1.3900 . ?
C11A H11A 0.9300 . ?
C11A C12A 1.3900 . ?
C12A H12A 0.9300 . ?
C12A C13A 1.3900 . ?
C13A H13A 0.9300 . ?
C13A C14A 1.3900 . ?
C14A H14A 0.9300 . ?
C2 C7 1.3900 . ?
C2 C3 1.3900 . ?
C7 H7 0.9300 . ?
C7 C6 1.3900 . ?
C6 H6 0.9300 . ?
C6 C5 1.3900 . ?
C5 H5 0.9300 . ?
C5 C4 1.3900 . ?
C4 H4 0.9300 . ?
C4 C3 1.3900 . ?
C3 H3 0.9300 . ?
C2A C3A 1.3900 . ?
C2A C7A 1.3900 . ?
C3A H3A 0.9300 . ?
C3A C4A 1.3900 . ?
C4A H4A 0.9300 . ?
C4A C5A 1.3900 . ?
C5A H5A 0.9300 . ?
C5A C6A 1.3900 . ?
C6A H6A 0.9300 . ?
C6A C7A 1.3900 . ?
C7A H7A 0.9300 . ?

loop_
_geom_torsion_atom_site_label_1
_geom_torsion_atom_site_label_2
_geom_torsion_atom_site_label_3
_geom_torsion_atom_site_label_4
_geom_torsion
_geom_torsion_site_symmetry_1
_geom_torsion_site_symmetry_2
_geom_torsion_site_symmetry_3
_geom_torsion_site_symmetry_4
_geom_torsion_publ_flag
Re1 P1 C15 C20 -57.8(5) . . . . ?
Re1 P1 C15 C16 119.4(5) . . . . ?
Re1 P1 C21 C26 -30.1(4) . . . . ?
Re1 P1 C21 C22 152.0(4) . . . . ?
Re1 P1 C27 C28 -56.2(5) . . . . ?
Re1 P1 C27 C32 125.6(5) . . . . ?
Re1 O1 C1 C8 5.4(6) . . . . ?
Re1 O1 C1 C2 -174.2(8) . . . . ?
Re1 O1 C1 C2A -176.3(6) . . . . ?
Re1 N2 C33 C38 177.4(17) . . . . ?
Re1 N2 C33 C34 -3(2) . . . . ?
Re1 N1 C8 C1 -4.0(6) . . . . ?
Re1 N1 C8 C9 173.3(11) . . . . ?
Re1 N1 C8 C9A -176.4(8) . . . . ?
P1 Re1 N2 C33 70(2) . . . . ?
P1 C15 C20 C19 177.2(5) . . . . ?
P1 C15 C16 C17 -177.1(5) . . . . ?
P1 C21 C26 C25 -178.2(4) . . . . ?
P1 C21 C22 C23 178.2(5) . . . . ?
P1 C27 C28 C29 -177.8(5) . . . . ?
P1 C27 C32 C31 178.2(6) . . . . ?
Cl1 Re1 N2 C33 156(2) . . . . ?
Cl2 Re1 N2 C33 -115(2) . . . . ?
O1 Re1 N2 C33 -2(2) . . . . ?
O1 C1 C8 N1 -0.9(7) . . . . ?
O1 C1 C8 C9 -177.7(13) . . . . ?
O1 C1 C8 C9A 170.4(10) . . . . ?
O1 C1 C2 C7 -8.1(13) . . . . ?
O1 C1 C2 C3 168.3(7) . . . . ?
O1 C1 C2A C3A 149.5(6) . . . . ?
O1 C1 C2A C7A -29.8(11) . . . . ?
N1 Re1 N2 C33 -28(2) . . . . ?
N1 C8 C9 C14 99.1(14) . . . . ?
N1 C8 C9 C10 -75.2(14) . . . . ?
N1 C8 C9A C10A -75.8(12) . . . . ?
N1 C8 C9A C14A 101.3(10) . . . . ?
O2 N1 C8 C1 179.2(5) . . . . ?
O2 N1 C8 C9 -3.5(13) . . . . ?
O2 N1 C8 C9A 6.8(10) . . . . ?
C15 P1 C21 C26 93.2(4) . . . . ?
C15 P1 C21 C22 -84.6(5) . . . . ?
C15 P1 C27 C28 179.6(4) . . . . ?
C15 P1 C27 C32 1.4(6) . . . . ?
C15 C20 C19 C18 -0.4(10) . . . . ?
C15 C16 C17 C18 0.4(11) . . . . ?
C21 P1 C15 C20 177.1(5) . . . . ?
C21 P1 C15 C16 -5.7(6) . . . . ?
C21 P1 C27 C28 69.4(5) . . . . ?
C21 P1 C27 C32 -108.9(5) . . . . ?
C21 C26 C25 C24 0.7(9) . . . . ?
C21 C22 C23 C24 -0.7(10) . . . . ?
C1 C8 C9 C14 -84.3(17) . . . . ?
C1 C8 C9 C10 101.4(13) . . . . ?
C1 C8 C9A C10A 113.4(10) . . . . ?
C1 C8 C9A C14A -69.5(13) . . . . ?
C1 C2 C7 C6 176.4(13) . . . . ?
C1 C2 C3 C4 -176.3(13) . . . . ?
C1 C2A C3A C4A -179.3(10) . . . . ?
C1 C2A C7A C6A 179.4(9) . . . . ?
C8 C1 C2 C7 172.3(8) . . . . ?
C8 C1 C2 C3 -11.3(14) . . . . ?
C8 C1 C2A C3A -32.4(10) . . . . ?
C8 C1 C2A C7A 148.3(7) . . . . ?
C8 C9 C14 C13 -174(2) . . . . ?
C8 C9 C10 C11 175(2) . . . . ?
C8 C9A C10A C11A 177.0(16) . . . . ?
C8 C9A C14A C13A -177.1(15) . . . . ?
C38 C37 C36 Cl3 179.2(5) . . . . ?
C38 C37 C36 C35 -1.0(9) . . . . ?
C26 C21 C22 C23 0.4(8) . . . . ?
C26 C25 C24 C23 -1.0(10) . . . . ?
C27 P1 C15 C20 67.8(5) . . . . ?
C27 P1 C15 C16 -115.1(5) . . . . ?
C27 P1 C21 C26 -155.4(4) . . . . ?
C27 P1 C21 C22 26.8(5) . . . . ?
C27 C28 C29 C30 -1.0(10) . . . . ?
C27 C32 C31 C30 0.2(12) . . . . ?
C20 C15 C16 C17 0.1(9) . . . . ?
C20 C19 C18 C17 0.9(11) . . . . ?
C37 C38 C33 N2 179.9(5) . . . . ?
C37 C38 C33 C34 0.5(9) . . . . ?
C34 C35 C36 Cl3 -179.1(5) . . . . ?
C34 C35 C36 C37 1.1(10) . . . . ?
C16 C15 C20 C19 -0.1(9) . . . . ?
C19 C18 C17 C16 -0.9(12) . . . . ?
C35 C34 C33 N2 -179.7(5) . . . . ?
C35 C34 C33 C38 -0.4(9) . . . . ?
C28 C27 C32 C31 -0.1(10) . . . . ?
C28 C29 C30 C31 1.1(12) . . . . ?
C22 C21 C26 C25 -0.4(8) . . . . ?
C25 C24 C23 C22 1.0(11) . . . . ?
C32 C27 C28 C29 0.5(9) . . . . ?
C29 C30 C31 C32 -0.7(13) . . . . ?
C9 C14 C13 C12 0.0 . . . . ?
C14 C9 C10 C11 0.0 . . . . ?
C14 C13 C12 C11 0.0 . . . . ?
C13 C12 C11 C10 0.0 . . . . ?
C12 C11 C10 C9 0.0 . . . . ?
C10 C9 C14 C13 0.0 . . . . ?
C9A C10A C11A C12A 0.0 . . . . ?
C10A C9A C14A C13A 0.0 . . . . ?
C10A C11A C12A C13A 0.0 . . . . ?
C11A C12A C13A C14A 0.0 . . . . ?
C12A C13A C14A C9A 0.0 . . . . ?
C14A C9A C10A C11A 0.0 . . . . ?
C2 C1 C8 N1 178.7(10) . . . . ?
C2 C1 C8 C9 1.9(18) . . . . ?
C2 C7 C6 C5 0.0 . . . . ?
C7 C2 C3 C4 0.0 . . . . ?
C7 C6 C5 C4 0.0 . . . . ?
C6 C5 C4 C3 0.0 . . . . ?
C5 C4 C3 C2 0.0 . . . . ?
C3 C2 C7 C6 0.0 . . . . ?
C33 C38 C37 C36 0.2(9) . . . . ?
C33 C34 C35 C36 -0.4(10) . . . . ?
C2A C1 C8 N1 -179.1(7) . . . . ?
C2A C1 C8 C9A -7.7(14) . . . . ?
C2A C3A C4A C5A 0.0 . . . . ?
C3A C2A C7A C6A 0.0 . . . . ?
C3A C4A C5A C6A 0.0 . . . . ?
C4A C5A C6A C7A 0.0 . . . . ?
C5A C6A C7A C2A 0.0 . . . . ?
C7A C2A C3A C4A 0.0 . . . . ?

loop_
_smtbx_masks_void_nr
_smtbx_masks_void_average_x
_smtbx_masks_void_average_y
_smtbx_masks_void_average_z
_smtbx_masks_void_volume
_smtbx_masks_void_count_electrons
_smtbx_masks_void_content
1 -0.250 0.500 0.500 377.4 65.3 '2 ?'
2 0.305 0.039 0.182 120.1 42.8 '1 CH2Cl2'
3 0.695 -0.039 0.818 120.1 42.2 '1 CH2Cl2'
